data_7014147
loop_
_publ_author_name
'Monkowius, Uwe V.'
'Nogai, Stefan'
'Schmidbaur, Hubert'

_publ_section_title
;
 Unsuccessful/successful attempts to produce
 penta(heteroaryl)-phosphoranes/-arsoranes R5E (E = P, As; R = 2-furyl,
 2-thienyl).
;
_journal_issue 10
_journal_name_full 'Dalton transactions (Cambridge, England : 2003)'
_journal_page_first 1610
_journal_page_last 1617
_journal_paper_doi 10.1039/b401988a
_journal_year 2004
_chemical_formula_sum 'C25 H20 N O2 P S'
_chemical_formula_weight 429.45
_chemical_name_systematic
;
?
;
_space_group_IT_number 61
_symmetry_cell_setting orthorhombic
_symmetry_space_group_name_Hall '-P 2ac 2ab'
_symmetry_space_group_name_H-M 'P b c a'
_atom_sites_solution_hydrogens difmap
_atom_sites_solution_primary direct
_atom_sites_solution_secondary difmap
_audit_creation_method SHELXL-97
_cell_angle_alpha 90.00
_cell_angle_beta 90.00
_cell_angle_gamma 90.00
_cell_formula_units_Z 8
_cell_length_a 17.9435(2)
_cell_length_b 12.24260(10)
_cell_length_c 18.7133(3)
_cell_measurement_reflns_used 70695
_cell_measurement_temperature 143(2)
_cell_volume 4110.85(9)
_computing_cell_refinement DENZO
_computing_data_collection XPRESS
_computing_data_reduction SCALEPACK
_computing_molecular_graphics SHELXTL-PLUS
_computing_publication_material 'SHELXL-97 (Sheldrick, 1997)'
_computing_structure_refinement 'SHELXL-97 (Sheldrick, 1997)'
_computing_structure_solution 'SHELXS-97 (Sheldrick, 1990)'
_diffrn_ambient_temperature 143(2)
_diffrn_measured_fraction_theta_full 0.984
_diffrn_measured_fraction_theta_max 0.984
_diffrn_measurement_device_type 'NONIUS DIP 2020'
_diffrn_measurement_method phi-rotation
_diffrn_radiation_monochromator graphite
_diffrn_radiation_source 'fine-focus sealed tube'
_diffrn_radiation_type MoK\a
_diffrn_radiation_wavelength 0.71073
_diffrn_reflns_av_R_equivalents 0.031
_diffrn_reflns_av_sigmaI/netI 0.020
_diffrn_reflns_limit_h_max 21
_diffrn_reflns_limit_h_min 0
_diffrn_reflns_limit_k_max 14
_diffrn_reflns_limit_k_min 0
_diffrn_reflns_limit_l_max 0
_diffrn_reflns_limit_l_min -22
_diffrn_reflns_number 70695
_diffrn_reflns_theta_full 25.39
_diffrn_reflns_theta_max 25.39
_diffrn_reflns_theta_min 2.18
_exptl_absorpt_coefficient_mu 0.258
_exptl_absorpt_correction_type none
_exptl_crystal_colour colourless
_exptl_crystal_density_diffrn 1.388
_exptl_crystal_density_method 'not measured'
_exptl_crystal_description block
_exptl_crystal_F_000 1792
_exptl_crystal_size_max 0.50
_exptl_crystal_size_mid 0.30
_exptl_crystal_size_min 0.30
_refine_diff_density_max 0.261
_refine_diff_density_min -0.415
_refine_diff_density_rms 0.045
_refine_ls_extinction_method none
_refine_ls_goodness_of_fit_ref 1.073
_refine_ls_hydrogen_treatment refall
_refine_ls_matrix_type full
_refine_ls_number_parameters 351
_refine_ls_number_reflns 3719
_refine_ls_number_restraints 0
_refine_ls_restrained_S_all 1.073
_refine_ls_R_factor_all 0.0330
_refine_ls_R_factor_gt 0.0320
_refine_ls_shift/su_max 0.001
_refine_ls_shift/su_mean 0.000
_refine_ls_structure_factor_coef Fsqd
_refine_ls_weighting_details 'calc w=1/[\s^2^(Fo^2^)+(0.0388P)^2^+2.8002P] where P=(Fo^2^+2Fc^2^)/3'
_refine_ls_weighting_scheme calc
_refine_ls_wR_factor_gt 0.0828
_refine_ls_wR_factor_ref 0.0836
_reflns_number_gt 3604
_reflns_number_total 3719
_reflns_threshold_expression >2sigma(I)
_cod_data_source_file b401988a.txt
_cod_data_source_block uwe42
_cod_depositor_comments
;
The following automatic conversions were performed:
'_symmetry_cell_setting' value 'Orthorhombic' changed to 'orthorhombic'
according to '/home/saulius/struct/CIF-dictionaries/cif_core.dic'
dictionary named 'cif_core.dic' version 2.4.1 from 2010-06-29.

Automatic conversion script
Id: cif_fix_enum 1527 2010-12-29 10:47:43Z saulius 
;
_cod_original_sg_symbol_H-M Pbca
_cod_database_code 7014147

loop_
_symmetry_equiv_pos_as_xyz
'x, y, z'
'-x+1/2, -y, z+1/2'
'-x, y+1/2, -z+1/2'
'x+1/2, -y+1/2, -z'
'-x, -y, -z'
'x-1/2, y, -z-1/2'
'x, -y-1/2, z-1/2'
'-x-1/2, y-1/2, z'

loop_
_atom_site_label
_atom_site_type_symbol
_atom_site_fract_x
_atom_site_fract_y
_atom_site_fract_z
_atom_site_U_iso_or_equiv
_atom_site_adp_type
_atom_site_occupancy
_atom_site_symmetry_multiplicity
_atom_site_calc_flag
_atom_site_refinement_flags
_atom_site_disorder_assembly
_atom_site_disorder_group
S1 S 0.08554(2) 0.68790(3) 0.102717(19) 0.01939(11) Uani 1 1 d . . .
P1 P 0.12303(2) 0.75089(3) -0.04051(2) 0.01653(11) Uani 1 1 d . . .
O1 O 0.03495(6) 0.73380(9) 0.15441(6) 0.0259(3) Uani 1 1 d . . .
N1 N 0.07712(7) 0.75870(11) 0.03215(7) 0.0205(3) Uani 1 1 d . . .
O2 O 0.07927(6) 0.57217(9) 0.08885(6) 0.0261(3) Uani 1 1 d . . .
C11 C 0.22176(8) 0.77401(12) -0.03499(8) 0.0188(3) Uani 1 1 d . . .
C12 C 0.25908(9) 0.85679(13) 0.00085(8) 0.0230(3) Uani 1 1 d . . .
H12 H 0.2305(10) 0.9163(15) 0.0253(9) 0.024(4) Uiso 1 1 d . . .
C13 C 0.33672(9) 0.85459(15) 0.00246(9) 0.0289(4) Uani 1 1 d . . .
H13 H 0.3629(12) 0.9095(18) 0.0276(11) 0.038(5) Uiso 1 1 d . . .
C14 C 0.37497(9) 0.77148(17) -0.03217(10) 0.0322(4) Uani 1 1 d . . .
H14 H 0.4293(13) 0.7719(18) -0.0296(12) 0.044(6) Uiso 1 1 d . . .
C15 C 0.33778(9) 0.68927(15) -0.06878(9) 0.0281(4) Uani 1 1 d . . .
H15 H 0.3646(11) 0.6343(16) -0.0937(10) 0.031(5) Uiso 1 1 d . . .
C16 C 0.26017(8) 0.68956(13) -0.07001(8) 0.0207(3) Uani 1 1 d . . .
C21 C 0.13426(8) 0.62542(12) -0.08888(8) 0.0197(3) Uani 1 1 d . . .
C22 C 0.07953(10) 0.55515(14) -0.11490(9) 0.0249(3) Uani 1 1 d . . .
H22 H 0.0272(12) 0.5656(17) -0.1019(11) 0.037(5) Uiso 1 1 d . . .
C23 C 0.10139(11) 0.46702(14) -0.15667(9) 0.0305(4) Uani 1 1 d . . .
H23 H 0.0637(12) 0.4171(19) -0.1752(12) 0.043(6) Uiso 1 1 d . . .
C24 C 0.17611(11) 0.45007(14) -0.17186(9) 0.0319(4) Uani 1 1 d . . .
H24 H 0.1923(12) 0.3893(18) -0.2004(12) 0.044(6) Uiso 1 1 d . . .
C25 C 0.23085(10) 0.51920(13) -0.14514(9) 0.0269(4) Uani 1 1 d . . .
H25 H 0.2829(11) 0.5064(15) -0.1552(10) 0.027(5) Uiso 1 1 d . . .
C26 C 0.21015(9) 0.60759(13) -0.10313(8) 0.0205(3) Uani 1 1 d . . .
C31 C 0.08003(8) 0.84902(12) -0.09889(8) 0.0180(3) Uani 1 1 d . . .
C32 C 0.10329(9) 0.85834(13) -0.16979(8) 0.0218(3) Uani 1 1 d . . .
H32 H 0.1395(10) 0.8127(15) -0.1868(10) 0.023(5) Uiso 1 1 d . . .
C33 C 0.07241(9) 0.93829(13) -0.21349(8) 0.0242(3) Uani 1 1 d . . .
H33 H 0.0893(10) 0.9425(15) -0.2649(11) 0.029(5) Uiso 1 1 d . . .
C34 C 0.01873(9) 1.00867(13) -0.18663(9) 0.0236(3) Uani 1 1 d . . .
H34 H -0.0013(11) 1.0638(17) -0.2159(11) 0.035(5) Uiso 1 1 d . . .
C35 C -0.00554(9) 0.99844(13) -0.11668(9) 0.0239(3) Uani 1 1 d . . .
H35 H -0.0425(11) 1.0490(16) -0.0985(10) 0.028(5) Uiso 1 1 d . . .
C36 C 0.02484(9) 0.91833(13) -0.07264(8) 0.0213(3) Uani 1 1 d . . .
H36 H 0.0083(10) 0.9106(14) -0.0244(10) 0.022(4) Uiso 1 1 d . . .
C41 C 0.17702(8) 0.71005(13) 0.13499(8) 0.0204(3) Uani 1 1 d . . .
C42 C 0.19386(10) 0.80473(14) 0.17294(9) 0.0259(3) Uani 1 1 d . . .
H42 H 0.1542(11) 0.8574(17) 0.1848(11) 0.036(5) Uiso 1 1 d . . .
C43 C 0.26681(10) 0.82439(15) 0.19341(9) 0.0287(4) Uani 1 1 d . . .
H43 H 0.2781(12) 0.8919(18) 0.2197(11) 0.039(5) Uiso 1 1 d . . .
C44 C 0.32385(9) 0.75117(14) 0.17701(9) 0.0259(4) Uani 1 1 d . . .
C45 C 0.30554(9) 0.65614(14) 0.14058(9) 0.0270(4) Uani 1 1 d . . .
H45 H 0.3449(11) 0.6030(17) 0.1293(11) 0.037(5) Uiso 1 1 d . . .
C46 C 0.23266(9) 0.63508(13) 0.11949(9) 0.0237(3) Uani 1 1 d . . .
H46 H 0.2191(11) 0.5698(17) 0.0931(10) 0.031(5) Uiso 1 1 d . . .
C47 C 0.40297(11) 0.77528(19) 0.19819(13) 0.0379(5) Uani 1 1 d . . .
H47C H 0.4078(14) 0.780(2) 0.2485(16) 0.067(8) Uiso 1 1 d . . .
H47B H 0.4199(13) 0.844(2) 0.1790(13) 0.054(7) Uiso 1 1 d . . .
H47A H 0.4364(17) 0.726(3) 0.1812(17) 0.079(9) Uiso 1 1 d . . .

loop_
_atom_site_aniso_label
_atom_site_aniso_U_11
_atom_site_aniso_U_22
_atom_site_aniso_U_33
_atom_site_aniso_U_23
_atom_site_aniso_U_13
_atom_site_aniso_U_12
S1 0.0180(2) 0.0205(2) 0.0198(2) 0.00200(14) 0.00157(14) 0.00149(14)
P1 0.0143(2) 0.0171(2) 0.0181(2) -0.00020(14) 0.00049(14) 0.00080(13)
O1 0.0238(6) 0.0313(6) 0.0227(6) 0.0025(5) 0.0070(5) 0.0052(5)
N1 0.0171(6) 0.0247(7) 0.0198(7) 0.0026(5) 0.0019(5) 0.0033(5)
O2 0.0245(6) 0.0202(6) 0.0335(6) 0.0007(5) -0.0006(5) -0.0022(4)
C11 0.0172(7) 0.0208(8) 0.0183(7) 0.0035(6) 0.0009(6) -0.0002(6)
C12 0.0237(8) 0.0238(8) 0.0214(7) 0.0040(6) -0.0008(6) -0.0050(6)
C13 0.0245(8) 0.0344(10) 0.0276(9) 0.0089(7) -0.0046(7) -0.0103(7)
C14 0.0163(8) 0.0443(11) 0.0358(10) 0.0137(8) -0.0005(7) -0.0035(7)
C15 0.0185(8) 0.0357(10) 0.0299(9) 0.0079(7) 0.0061(7) 0.0062(7)
C16 0.0196(7) 0.0226(8) 0.0198(7) 0.0052(6) 0.0023(6) 0.0018(6)
C21 0.0222(8) 0.0178(8) 0.0190(7) 0.0019(6) -0.0005(6) 0.0012(6)
C22 0.0272(9) 0.0213(8) 0.0264(8) 0.0031(6) -0.0048(7) -0.0027(6)
C23 0.0449(10) 0.0215(9) 0.0252(9) 0.0001(7) -0.0078(8) -0.0056(7)
C24 0.0547(12) 0.0192(8) 0.0219(8) -0.0011(7) 0.0031(8) 0.0042(8)
C25 0.0345(9) 0.0235(8) 0.0228(8) 0.0030(6) 0.0070(7) 0.0077(7)
C26 0.0239(8) 0.0190(8) 0.0188(7) 0.0038(6) 0.0022(6) 0.0033(6)
C31 0.0166(7) 0.0173(7) 0.0202(7) -0.0013(6) -0.0020(6) -0.0013(5)
C32 0.0223(8) 0.0219(8) 0.0213(8) -0.0021(6) 0.0018(6) 0.0013(6)
C33 0.0285(8) 0.0248(8) 0.0192(8) -0.0005(6) -0.0020(6) -0.0030(7)
C34 0.0271(8) 0.0197(8) 0.0241(8) 0.0019(6) -0.0070(6) -0.0006(6)
C35 0.0240(8) 0.0212(8) 0.0267(8) -0.0006(7) -0.0016(6) 0.0045(6)
C36 0.0221(8) 0.0221(8) 0.0197(8) -0.0013(6) 0.0007(6) 0.0015(6)
C41 0.0212(7) 0.0222(8) 0.0177(7) 0.0029(6) 0.0005(6) 0.0010(6)
C42 0.0284(8) 0.0258(9) 0.0236(8) -0.0041(7) 0.0011(7) 0.0040(7)
C43 0.0329(9) 0.0285(9) 0.0247(8) -0.0057(7) -0.0021(7) -0.0021(7)
C44 0.0259(8) 0.0294(9) 0.0223(8) 0.0026(6) -0.0032(7) -0.0024(7)
C45 0.0229(8) 0.0266(9) 0.0314(9) 0.0009(7) -0.0026(7) 0.0049(7)
C46 0.0249(8) 0.0206(8) 0.0255(8) -0.0008(6) -0.0025(6) 0.0030(6)
C47 0.0280(10) 0.0417(12) 0.0441(12) -0.0030(9) -0.0088(8) -0.0031(9)

loop_
_atom_type_symbol
_atom_type_description
_atom_type_scat_dispersion_real
_atom_type_scat_dispersion_imag
_atom_type_scat_source
C C 0.0033 0.0016 'International Tables Vol C Tables 4.2.6.8 and 6.1.1.4'
H H 0.0000 0.0000 'International Tables Vol C Tables 4.2.6.8 and 6.1.1.4'
N N 0.0061 0.0033 'International Tables Vol C Tables 4.2.6.8 and 6.1.1.4'
O O 0.0106 0.0060 'International Tables Vol C Tables 4.2.6.8 and 6.1.1.4'
P P 0.1023 0.0942 'International Tables Vol C Tables 4.2.6.8 and 6.1.1.4'
S S 0.1246 0.1234 'International Tables Vol C Tables 4.2.6.8 and 6.1.1.4'

loop_
_geom_angle_atom_site_label_1
_geom_angle_atom_site_label_2
_geom_angle_atom_site_label_3
_geom_angle
_geom_angle_site_symmetry_1
_geom_angle_site_symmetry_3
_geom_angle_publ_flag
O1 S1 O2 117.00(7) . . ?
O1 S1 N1 106.60(7) . . ?
O2 S1 N1 112.25(7) . . ?
O1 S1 C41 107.19(7) . . ?
O2 S1 C41 106.48(7) . . ?
N1 S1 C41 106.77(7) . . ?
N1 P1 C21 122.69(7) . . ?
N1 P1 C11 116.84(7) . . ?
C21 P1 C11 93.05(7) . . ?
N1 P1 C31 104.87(7) . . ?
C21 P1 C31 108.28(7) . . ?
C11 P1 C31 110.66(7) . . ?
S1 N1 P1 128.94(8) . . ?
C12 C11 C16 121.75(14) . . ?
C12 C11 P1 128.21(12) . . ?
C16 C11 P1 109.94(11) . . ?
C11 C12 C13 118.60(16) . . ?
C11 C12 H12 120.4(10) . . ?
C13 C12 H12 121.0(10) . . ?
C14 C13 C12 119.90(16) . . ?
C14 C13 H13 120.5(13) . . ?
C12 C13 H13 119.6(13) . . ?
C13 C14 C15 121.61(15) . . ?
C13 C14 H14 117.8(13) . . ?
C15 C14 H14 120.5(13) . . ?
C14 C15 C16 119.13(16) . . ?
C14 C15 H15 120.9(12) . . ?
C16 C15 H15 120.0(12) . . ?
C15 C16 C11 118.99(15) . . ?
C15 C16 C26 127.64(15) . . ?
C11 C16 C26 113.34(13) . . ?
C22 C21 C26 121.39(15) . . ?
C22 C21 P1 128.74(13) . . ?
C26 C21 P1 109.73(11) . . ?
C23 C22 C21 118.51(16) . . ?
C23 C22 H22 120.8(12) . . ?
C21 C22 H22 120.6(12) . . ?
C24 C23 C22 120.33(16) . . ?
C24 C23 H23 120.3(13) . . ?
C22 C23 H23 119.4(13) . . ?
C23 C24 C25 121.24(16) . . ?
C23 C24 H24 121.5(13) . . ?
C25 C24 H24 117.2(13) . . ?
C26 C25 C24 119.31(16) . . ?
C26 C25 H25 119.7(11) . . ?
C24 C25 H25 121.0(11) . . ?
C25 C26 C21 119.21(15) . . ?
C25 C26 C16 127.06(15) . . ?
C21 C26 C16 113.73(13) . . ?
C36 C31 C32 119.86(14) . . ?
C36 C31 P1 119.85(12) . . ?
C32 C31 P1 120.26(12) . . ?
C33 C32 C31 119.83(15) . . ?
C33 C32 H32 120.5(11) . . ?
C31 C32 H32 119.6(11) . . ?
C34 C33 C32 120.07(15) . . ?
C34 C33 H33 121.5(11) . . ?
C32 C33 H33 118.5(11) . . ?
C35 C34 C33 120.31(15) . . ?
C35 C34 H34 119.7(12) . . ?
C33 C34 H34 120.0(12) . . ?
C34 C35 C36 120.00(15) . . ?
C34 C35 H35 119.3(11) . . ?
C36 C35 H35 120.7(11) . . ?
C35 C36 C31 119.91(15) . . ?
C35 C36 H36 120.6(11) . . ?
C31 C36 H36 119.5(11) . . ?
C46 C41 C42 120.09(15) . . ?
C46 C41 S1 119.66(12) . . ?
C42 C41 S1 120.19(12) . . ?
C43 C42 C41 119.40(15) . . ?
C43 C42 H42 120.4(12) . . ?
C41 C42 H42 120.2(12) . . ?
C42 C43 C44 121.40(16) . . ?
C42 C43 H43 118.7(12) . . ?
C44 C43 H43 119.9(12) . . ?
C45 C44 C43 118.24(15) . . ?
C45 C44 C47 121.18(16) . . ?
C43 C44 C47 120.58(16) . . ?
C44 C45 C46 121.18(16) . . ?
C44 C45 H45 119.3(12) . . ?
C46 C45 H45 119.5(12) . . ?
C41 C46 C45 119.67(15) . . ?
C41 C46 H46 118.1(12) . . ?
C45 C46 H46 122.2(12) . . ?
C44 C47 H47C 111.1(16) . . ?
C44 C47 H47B 111.8(14) . . ?
H47C C47 H47B 107(2) . . ?
C44 C47 H47A 113.5(19) . . ?
H47C C47 H47A 109(2) . . ?
H47B C47 H47A 104(2) . . ?

loop_
_geom_bond_atom_site_label_1
_geom_bond_atom_site_label_2
_geom_bond_distance
_geom_bond_site_symmetry_2
_geom_bond_publ_flag
S1 O1 1.4406(11) . ?
S1 O2 1.4449(12) . ?
S1 N1 1.5867(13) . ?
S1 C41 1.7700(16) . ?
P1 N1 1.5927(13) . ?
P1 C21 1.7942(16) . ?
P1 C11 1.7969(15) . ?
P1 C31 1.7979(15) . ?
C11 C12 1.388(2) . ?
C11 C16 1.405(2) . ?
C12 C13 1.394(2) . ?
C12 H12 1.001(18) . ?
C13 C14 1.388(3) . ?
C13 H13 0.95(2) . ?
C14 C15 1.388(3) . ?
C14 H14 0.98(2) . ?
C15 C16 1.393(2) . ?
C15 H15 0.95(2) . ?
C16 C26 1.482(2) . ?
C21 C22 1.393(2) . ?
C21 C26 1.405(2) . ?
C22 C23 1.389(2) . ?
C22 H22 0.98(2) . ?
C23 C24 1.386(3) . ?
C23 H23 0.97(2) . ?
C24 C25 1.390(3) . ?
C24 H24 0.96(2) . ?
C25 C26 1.388(2) . ?
C25 H25 0.965(19) . ?
C31 C36 1.393(2) . ?
C31 C32 1.396(2) . ?
C32 C33 1.391(2) . ?
C32 H32 0.915(19) . ?
C33 C34 1.387(2) . ?
C33 H33 1.01(2) . ?
C34 C35 1.385(2) . ?
C34 H34 0.94(2) . ?
C35 C36 1.392(2) . ?
C35 H35 0.969(19) . ?
C36 H36 0.955(18) . ?
C41 C46 1.387(2) . ?
C41 C42 1.392(2) . ?
C42 C43 1.385(2) . ?
C42 H42 0.99(2) . ?
C43 C44 1.395(2) . ?
C43 H43 0.98(2) . ?
C44 C45 1.388(2) . ?
C44 C47 1.503(2) . ?
C45 C46 1.390(2) . ?
C45 H45 0.98(2) . ?
C46 H46 0.97(2) . ?
C47 H47C 0.95(3) . ?
C47 H47B 0.96(3) . ?
C47 H47A 0.91(3) . ?

loop_
_geom_torsion_atom_site_label_1
_geom_torsion_atom_site_label_2
_geom_torsion_atom_site_label_3
_geom_torsion_atom_site_label_4
_geom_torsion
_geom_torsion_site_symmetry_1
_geom_torsion_site_symmetry_2
_geom_torsion_site_symmetry_3
_geom_torsion_site_symmetry_4
_geom_torsion_publ_flag
O1 S1 N1 P1 175.37(10) . . . . ?
O2 S1 N1 P1 -55.29(13) . . . . ?
C41 S1 N1 P1 61.04(12) . . . . ?
C21 P1 N1 S1 52.57(14) . . . . ?
C11 P1 N1 S1 -60.73(13) . . . . ?
C31 P1 N1 S1 176.35(10) . . . . ?
N1 P1 C11 C12 -46.11(16) . . . . ?
C21 P1 C11 C12 -175.38(14) . . . . ?
C31 P1 C11 C12 73.77(15) . . . . ?
N1 P1 C11 C16 130.27(10) . . . . ?
C21 P1 C11 C16 1.00(11) . . . . ?
C31 P1 C11 C16 -109.85(11) . . . . ?
C16 C11 C12 C13 -0.7(2) . . . . ?
P1 C11 C12 C13 175.28(12) . . . . ?
C11 C12 C13 C14 0.8(2) . . . . ?
C12 C13 C14 C15 -0.1(3) . . . . ?
C13 C14 C15 C16 -0.8(3) . . . . ?
C14 C15 C16 C11 0.9(2) . . . . ?
C14 C15 C16 C26 -177.25(15) . . . . ?
C12 C11 C16 C15 -0.2(2) . . . . ?
P1 C11 C16 C15 -176.81(12) . . . . ?
C12 C11 C16 C26 178.26(13) . . . . ?
P1 C11 C16 C26 1.60(15) . . . . ?
N1 P1 C21 C22 56.00(17) . . . . ?
C11 P1 C21 C22 -179.15(15) . . . . ?
C31 P1 C21 C22 -66.22(16) . . . . ?
N1 P1 C21 C26 -128.26(11) . . . . ?
C11 P1 C21 C26 -3.41(12) . . . . ?
C31 P1 C21 C26 109.52(11) . . . . ?
C26 C21 C22 C23 -1.0(2) . . . . ?
P1 C21 C22 C23 174.28(13) . . . . ?
C21 C22 C23 C24 0.0(2) . . . . ?
C22 C23 C24 C25 0.9(3) . . . . ?
C23 C24 C25 C26 -0.8(2) . . . . ?
C24 C25 C26 C21 -0.3(2) . . . . ?
C24 C25 C26 C16 179.89(15) . . . . ?
C22 C21 C26 C25 1.2(2) . . . . ?
P1 C21 C26 C25 -174.90(12) . . . . ?
C22 C21 C26 C16 -178.97(14) . . . . ?
P1 C21 C26 C16 4.92(16) . . . . ?
C15 C16 C26 C25 -6.3(3) . . . . ?
C11 C16 C26 C25 175.44(14) . . . . ?
C15 C16 C26 C21 173.88(15) . . . . ?
C11 C16 C26 C21 -4.37(18) . . . . ?
N1 P1 C31 C36 6.58(14) . . . . ?
C21 P1 C31 C36 139.13(12) . . . . ?
C11 P1 C31 C36 -120.25(13) . . . . ?
N1 P1 C31 C32 -175.40(12) . . . . ?
C21 P1 C31 C32 -42.85(14) . . . . ?
C11 P1 C31 C32 57.78(14) . . . . ?
C36 C31 C32 C33 1.4(2) . . . . ?
P1 C31 C32 C33 -176.66(12) . . . . ?
C31 C32 C33 C34 0.1(2) . . . . ?
C32 C33 C34 C35 -1.3(2) . . . . ?
C33 C34 C35 C36 1.0(2) . . . . ?
C34 C35 C36 C31 0.4(2) . . . . ?
C32 C31 C36 C35 -1.6(2) . . . . ?
P1 C31 C36 C35 176.39(12) . . . . ?
O1 S1 C41 C46 148.25(13) . . . . ?
O2 S1 C41 C46 22.29(15) . . . . ?
N1 S1 C41 C46 -97.82(14) . . . . ?
O1 S1 C41 C42 -34.70(15) . . . . ?
O2 S1 C41 C42 -160.66(13) . . . . ?
N1 S1 C41 C42 79.23(14) . . . . ?
C46 C41 C42 C43 1.6(2) . . . . ?
S1 C41 C42 C43 -175.47(13) . . . . ?
C41 C42 C43 C44 -0.2(3) . . . . ?
C42 C43 C44 C45 -1.3(3) . . . . ?
C42 C43 C44 C47 178.54(18) . . . . ?
C43 C44 C45 C46 1.4(3) . . . . ?
C47 C44 C45 C46 -178.44(17) . . . . ?
C42 C41 C46 C45 -1.5(2) . . . . ?
S1 C41 C46 C45 175.58(13) . . . . ?
C44 C45 C46 C41 0.0(3) . . . . ?

loop_
_cod_related_entry_id
_cod_related_entry_database
_cod_related_entry_code
1 ChemSpider 21145501
